data_7150390
loop_
_publ_author_name
'Zhang, Min'
'An, Hui-Ying'
'Zhao, Bao-Guo'
'Xu, Jian-Hua'

_publ_section_title
;
 Aromatic annulation strategy for naphthalenes fused at 1,2- and
 3,4-positions with two heterocycles.
;
_journal_issue 1
_journal_name_full 'Organic &amp; biomolecular chemistry'
_journal_page_first 33
_journal_page_last 35
_journal_paper_doi 10.1039/b514496e
_journal_volume 4
_journal_year 2006
_chemical_formula_moiety 'C19 H11 N O3'
_chemical_formula_sum 'C19 H11 N O3'
_chemical_formula_weight 301.29
_chemical_name_systematic
;
?
;
_space_group_IT_number 14
_symmetry_cell_setting monoclinic
_symmetry_space_group_name_Hall '-P 2ybc'
_symmetry_space_group_name_H-M 'P 1 21/c 1'
_atom_sites_solution_hydrogens geom
_atom_sites_solution_primary direct
_atom_sites_solution_secondary difmap
_audit_creation_method SHELXL-97
_cell_angle_alpha 90.00
_cell_angle_beta 96.25(3)
_cell_angle_gamma 90.00
_cell_formula_units_Z 4
_cell_length_a 9.5260(19)
_cell_length_b 18.319(4)
_cell_length_c 7.9420(16)
_cell_measurement_reflns_used 25
_cell_measurement_temperature 293(2)
_cell_measurement_theta_max 25.07
_cell_measurement_theta_min 2.15
_cell_volume 1377.7(5)
_computing_cell_refinement 'CAD4 Software'
_computing_data_collection 'CAD4 Software (Enraf-Nonius, 1989)'
_computing_data_reduction 'XCAD4 (Harms & Wocadlo, 1995)'
_computing_molecular_graphics SHELXTL
_computing_publication_material 'SHELXTL and PLATON (Spek, 2003)'
_computing_structure_refinement SHELXTL
_computing_structure_solution 'SHELXTL (Sheldrick, 1997)'
_diffrn_ambient_temperature 293(2)
_diffrn_measured_fraction_theta_full 0.998
_diffrn_measured_fraction_theta_max 0.998
_diffrn_measurement_device_type 'Nonius CAD4'
_diffrn_measurement_method \w/2\q
_diffrn_radiation_monochromator graphite
_diffrn_radiation_source 'fine-focus sealed tube'
_diffrn_radiation_type MoK\a
_diffrn_radiation_wavelength 0.71073
_diffrn_reflns_av_R_equivalents 0.0433
_diffrn_reflns_av_sigmaI/netI 0.0836
_diffrn_reflns_limit_h_max 11
_diffrn_reflns_limit_h_min -11
_diffrn_reflns_limit_k_max 0
_diffrn_reflns_limit_k_min -21
_diffrn_reflns_limit_l_max 9
_diffrn_reflns_limit_l_min 0
_diffrn_reflns_number 2629
_diffrn_reflns_theta_full 25.07
_diffrn_reflns_theta_max 25.07
_diffrn_reflns_theta_min 2.15
_diffrn_standards_decay_% 0
_diffrn_standards_interval_count 200
_diffrn_standards_interval_time 120
_diffrn_standards_number 3
_exptl_absorpt_coefficient_mu 0.099
_exptl_absorpt_correction_T_max 0.971
_exptl_absorpt_correction_T_min 0.932
_exptl_absorpt_correction_type psi-scan
_exptl_absorpt_process_details '(XCAD4; Harms & Wocadlo,1995)'
_exptl_crystal_colour yellow
_exptl_crystal_density_diffrn 1.453
_exptl_crystal_density_method 'not measured'
_exptl_crystal_description needle
_exptl_crystal_F_000 624
_exptl_crystal_size_max 0.40
_exptl_crystal_size_mid 0.30
_exptl_crystal_size_min 0.24
_refine_diff_density_max 0.232
_refine_diff_density_min -0.230
_refine_diff_density_rms 0.056
_refine_ls_extinction_method none
_refine_ls_goodness_of_fit_ref 1.000
_refine_ls_hydrogen_treatment constr
_refine_ls_matrix_type full
_refine_ls_number_parameters 208
_refine_ls_number_reflns 2439
_refine_ls_number_restraints 0
_refine_ls_restrained_S_all 1.000
_refine_ls_R_factor_all 0.1278
_refine_ls_R_factor_gt 0.0551
_refine_ls_shift/su_max 0.000
_refine_ls_shift/su_mean 0.000
_refine_ls_structure_factor_coef Fsqd
_refine_ls_weighting_details 'calc w=1/[\s^2^(Fo^2^)+(0.0445P)^2^+1.75P] where P=(Fo^2^+2Fc^2^)/3'
_refine_ls_weighting_scheme calc
_refine_ls_wR_factor_gt 0.1188
_refine_ls_wR_factor_ref 0.1572
_reflns_number_gt 1361
_reflns_number_total 2439
_reflns_threshold_expression I>2\s(I)
_cod_data_source_file b514496e.txt
_cod_data_source_block 5b
_cod_depositor_comments
;
The following automatic conversions were performed:
'_symmetry_cell_setting' value 'Monoclinic' changed to 'monoclinic'
according to '/home/saulius/struct/CIF-dictionaries/cif_core.dic'
dictionary named 'cif_core.dic' version 2.4.1 from 2010-06-29.

Automatic conversion script
Id: cif_fix_enum 1527 2010-12-29 10:47:43Z saulius 
;
_cod_original_sg_symbol_H-M P21/c
_cod_database_code 7150390

loop_
_symmetry_equiv_pos_as_xyz
'x, y, z'
'-x, y+1/2, -z+1/2'
'-x, -y, -z'
'x, -y-1/2, z-1/2'

loop_
_atom_site_label
_atom_site_type_symbol
_atom_site_fract_x
_atom_site_fract_y
_atom_site_fract_z
_atom_site_U_iso_or_equiv
_atom_site_adp_type
_atom_site_occupancy
_atom_site_symmetry_multiplicity
_atom_site_calc_flag
_atom_site_refinement_flags
_atom_site_disorder_assembly
_atom_site_disorder_group
O3 O 0.8887(3) -0.00696(13) 0.2387(3) 0.0421(7) Uani 1 1 d . . .
O2 O 0.5007(3) 0.11644(15) 0.7028(3) 0.0571(8) Uani 1 1 d . . .
O1 O 0.7119(3) 0.14345(14) 0.2186(3) 0.0537(8) Uani 1 1 d . . .
C4 C 0.6616(4) 0.03542(19) 0.5720(4) 0.0373(9) Uani 1 1 d . . .
N N 0.5898(3) 0.14674(16) 0.4538(4) 0.0424(8) Uani 1 1 d . . .
C12 C 0.9462(4) -0.11209(19) 0.3894(4) 0.0373(9) Uani 1 1 d . . .
C3 C 0.7243(4) 0.04527(19) 0.4241(4) 0.0374(9) Uani 1 1 d . . .
C7 C 0.9683(4) -0.0708(2) 0.2469(4) 0.0390(9) Uani 1 1 d . . .
C19 C 0.6881(4) -0.0259(2) 0.6795(4) 0.0379(9) Uani 1 1 d . . .
C6 C 0.8171(4) -0.00897(19) 0.3796(4) 0.0372(9) Uani 1 1 d . . .
C10 C 1.1092(4) -0.1993(2) 0.2980(5) 0.0507(11) Uani 1 1 d . . .
H13A H 1.1573 -0.2433 0.3130 0.061 Uiso 1 1 calc R . .
C11 C 1.0190(4) -0.1781(2) 0.4119(5) 0.0447(10) Uani 1 1 d . . .
H12A H 1.0063 -0.2077 0.5042 0.054 Uiso 1 1 calc R . .
C13 C 0.8471(4) -0.07076(19) 0.4765(4) 0.0366(9) Uani 1 1 d . . .
C14 C 0.7844(4) -0.08043(19) 0.6324(4) 0.0374(9) Uani 1 1 d . . .
C5 C 0.5741(4) 0.1011(2) 0.5928(5) 0.0423(9) Uani 1 1 d . . .
C2 C 0.6791(4) 0.1160(2) 0.3463(5) 0.0409(9) Uani 1 1 d . . .
C1 C 0.5267(4) 0.2184(2) 0.4293(5) 0.0556(11) Uani 1 1 d . . .
H7A H 0.5520 0.2391 0.3257 0.083 Uiso 1 1 calc R . .
H7B H 0.5605 0.2494 0.5225 0.083 Uiso 1 1 calc R . .
H7C H 0.4259 0.2143 0.4236 0.083 Uiso 1 1 calc R . .
C15 C 0.8155(4) -0.1405(2) 0.7402(5) 0.0486(10) Uani 1 1 d . . .
H6A H 0.8779 -0.1761 0.7111 0.058 Uiso 1 1 calc R . .
C16 C 0.7542(4) -0.1469(2) 0.8885(5) 0.0563(11) Uani 1 1 d . . .
H5A H 0.7761 -0.1866 0.9593 0.068 Uiso 1 1 calc R . .
C17 C 0.6594(4) -0.0942(2) 0.9335(5) 0.0578(12) Uani 1 1 d . . .
H4A H 0.6176 -0.0996 1.0332 0.069 Uiso 1 1 calc R . .
C18 C 0.6274(4) -0.0351(2) 0.8330(5) 0.0497(10) Uani 1 1 d . . .
H3A H 0.5648 -0.0002 0.8657 0.060 Uiso 1 1 calc R . .
C8 C 1.0593(4) -0.0897(2) 0.1288(5) 0.0450(10) Uani 1 1 d . . .
H2A H 1.0719 -0.0604 0.0360 0.054 Uiso 1 1 calc R . .
C9 C 1.1295(4) -0.1547(2) 0.1585(5) 0.0494(10) Uani 1 1 d . . .
H1A H 1.1925 -0.1698 0.0839 0.059 Uiso 1 1 calc R . .

loop_
_atom_site_aniso_label
_atom_site_aniso_U_11
_atom_site_aniso_U_22
_atom_site_aniso_U_33
_atom_site_aniso_U_23
_atom_site_aniso_U_13
_atom_site_aniso_U_12
O3 0.0496(16) 0.0439(15) 0.0351(14) 0.0014(11) 0.0153(12) 0.0026(13)
O2 0.0586(18) 0.0645(19) 0.0523(17) -0.0056(15) 0.0236(16) 0.0047(15)
O1 0.0644(19) 0.0480(16) 0.0514(17) 0.0107(14) 0.0177(15) -0.0016(14)
C4 0.037(2) 0.040(2) 0.035(2) -0.0018(17) 0.0093(17) -0.0055(17)
N 0.0467(19) 0.0401(17) 0.0420(18) 0.0005(15) 0.0116(16) 0.0033(15)
C12 0.041(2) 0.036(2) 0.034(2) -0.0003(17) 0.0019(17) -0.0053(17)
C3 0.037(2) 0.037(2) 0.039(2) 0.0001(16) 0.0067(17) -0.0035(17)
C7 0.041(2) 0.038(2) 0.039(2) -0.0032(17) 0.0037(18) 0.0006(17)
C19 0.035(2) 0.047(2) 0.033(2) -0.0027(17) 0.0090(16) -0.0109(17)
C6 0.039(2) 0.042(2) 0.0322(19) -0.0009(17) 0.0111(17) -0.0076(17)
C10 0.056(3) 0.046(2) 0.049(2) -0.007(2) 0.003(2) 0.010(2)
C11 0.051(2) 0.039(2) 0.044(2) 0.0019(18) 0.0044(19) 0.0001(19)
C13 0.038(2) 0.038(2) 0.035(2) 0.0007(17) 0.0062(16) -0.0055(17)
C14 0.038(2) 0.041(2) 0.0326(19) 0.0032(17) 0.0024(16) -0.0093(18)
C5 0.039(2) 0.048(2) 0.040(2) -0.0057(19) 0.0048(19) -0.0056(19)
C2 0.042(2) 0.042(2) 0.040(2) 0.0014(18) 0.0065(19) -0.0055(18)
C1 0.056(3) 0.048(2) 0.062(3) 0.000(2) 0.008(2) 0.010(2)
C15 0.049(2) 0.052(2) 0.046(2) 0.009(2) 0.008(2) -0.002(2)
C16 0.062(3) 0.061(3) 0.048(3) 0.012(2) 0.012(2) 0.002(2)
C17 0.066(3) 0.069(3) 0.040(2) 0.011(2) 0.017(2) -0.010(2)
C18 0.053(3) 0.057(3) 0.041(2) 0.002(2) 0.014(2) -0.002(2)
C8 0.049(2) 0.051(2) 0.037(2) -0.0042(19) 0.0125(18) 0.002(2)
C9 0.048(2) 0.053(3) 0.047(2) -0.011(2) 0.008(2) 0.007(2)

loop_
_atom_type_symbol
_atom_type_description
_atom_type_scat_dispersion_real
_atom_type_scat_dispersion_imag
_atom_type_scat_source
C C 0.0033 0.0016 'International Tables Vol C Tables 4.2.6.8 and 6.1.1.4'
H H 0.0000 0.0000 'International Tables Vol C Tables 4.2.6.8 and 6.1.1.4'
N N 0.0061 0.0033 'International Tables Vol C Tables 4.2.6.8 and 6.1.1.4'
O O 0.0106 0.0060 'International Tables Vol C Tables 4.2.6.8 and 6.1.1.4'

loop_
_geom_angle_atom_site_label_1
_geom_angle_atom_site_label_2
_geom_angle_atom_site_label_3
_geom_angle
_geom_angle_site_symmetry_1
_geom_angle_site_symmetry_3
_geom_angle_publ_flag
C6 O3 C7 104.8(3) . . ?
C3 C4 C19 123.3(3) . . ?
C3 C4 C5 106.7(3) . . ?
C19 C4 C5 129.9(3) . . ?
C2 N C5 111.5(3) . . ?
C2 N C1 123.9(3) . . ?
C5 N C1 124.5(3) . . ?
C11 C12 C7 117.1(3) . . ?
C11 C12 C13 137.3(3) . . ?
C7 C12 C13 105.6(3) . . ?
C4 C3 C6 117.6(3) . . ?
C4 C3 C2 109.6(3) . . ?
C6 C3 C2 132.8(3) . . ?
C8 C7 O3 123.7(3) . . ?
C8 C7 C12 125.0(3) . . ?
O3 C7 C12 111.3(3) . . ?
C18 C19 C4 123.4(3) . . ?
C18 C19 C14 118.4(3) . . ?
C4 C19 C14 118.2(3) . . ?
O3 C6 C13 112.6(3) . . ?
O3 C6 C3 124.7(3) . . ?
C13 C6 C3 122.6(3) . . ?
C11 C10 C9 120.4(4) . . ?
C11 C10 H13A 119.8 . . ?
C9 C10 H13A 119.8 . . ?
C10 C11 C12 119.9(4) . . ?
C10 C11 H12A 120.0 . . ?
C12 C11 H12A 120.0 . . ?
C6 C13 C14 119.9(3) . . ?
C6 C13 C12 105.6(3) . . ?
C14 C13 C12 134.4(3) . . ?
C15 C14 C19 119.0(3) . . ?
C15 C14 C13 122.7(3) . . ?
C19 C14 C13 118.4(3) . . ?
O2 C5 N 123.3(4) . . ?
O2 C5 C4 130.1(4) . . ?
N C5 C4 106.6(3) . . ?
O1 C2 N 125.5(3) . . ?
O1 C2 C3 128.9(3) . . ?
N C2 C3 105.6(3) . . ?
N C1 H7A 109.5 . . ?
N C1 H7B 109.5 . . ?
H7A C1 H7B 109.5 . . ?
N C1 H7C 109.5 . . ?
H7A C1 H7C 109.5 . . ?
H7B C1 H7C 109.5 . . ?
C16 C15 C14 120.5(4) . . ?
C16 C15 H6A 119.7 . . ?
C14 C15 H6A 119.7 . . ?
C15 C16 C17 120.5(4) . . ?
C15 C16 H5A 119.8 . . ?
C17 C16 H5A 119.8 . . ?
C18 C17 C16 120.7(4) . . ?
C18 C17 H4A 119.6 . . ?
C16 C17 H4A 119.6 . . ?
C17 C18 C19 120.9(4) . . ?
C17 C18 H3A 119.6 . . ?
C19 C18 H3A 119.6 . . ?
C9 C8 C7 115.3(4) . . ?
C9 C8 H2A 122.3 . . ?
C7 C8 H2A 122.3 . . ?
C8 C9 C10 122.2(4) . . ?
C8 C9 H1A 118.9 . . ?
C10 C9 H1A 118.9 . . ?

loop_
_geom_bond_atom_site_label_1
_geom_bond_atom_site_label_2
_geom_bond_distance
_geom_bond_site_symmetry_2
_geom_bond_publ_flag
O3 C6 1.373(4) . ?
O3 C7 1.391(4) . ?
O2 C5 1.210(4) . ?
O1 C2 1.203(4) . ?
C4 C3 1.387(5) . ?
C4 C19 1.417(5) . ?
C4 C5 1.484(5) . ?
N C2 1.389(4) . ?
N C5 1.405(4) . ?
N C1 1.448(5) . ?
C12 C11 1.396(5) . ?
C12 C7 1.396(5) . ?
C12 C13 1.443(5) . ?
C3 C6 1.400(5) . ?
C3 C2 1.479(5) . ?
C7 C8 1.389(5) . ?
C19 C18 1.415(5) . ?
C19 C14 1.433(5) . ?
C6 C13 1.381(5) . ?
C10 C11 1.369(5) . ?
C10 C9 1.406(5) . ?
C10 H13A 0.9300 . ?
C11 H12A 0.9300 . ?
C13 C14 1.443(5) . ?
C14 C15 1.405(5) . ?
C1 H7A 0.9600 . ?
C1 H7B 0.9600 . ?
C1 H7C 0.9600 . ?
C15 C16 1.375(5) . ?
C15 H6A 0.9300 . ?
C16 C17 1.394(6) . ?
C16 H5A 0.9300 . ?
C17 C18 1.360(5) . ?
C17 H4A 0.9300 . ?
C18 H3A 0.9300 . ?
C8 C9 1.374(5) . ?
C8 H2A 0.9300 . ?
C9 H1A 0.9300 . ?

loop_
_cod_related_entry_id
_cod_related_entry_database
_cod_related_entry_code
1 ChemSpider 9827100
